data_4303155
loop_
_publ_author_name
'Yan-Gong Han'
'Chao Xu'
'Taike Duan'
'Fang-Hui Wu'
'Qian-Feng Zhang'
'Wa-Hung Leung'

_publ_section_title
;
Heterometallic Aggregates of Copper(I) with Metalloligand Sn(edt)2 (edt =
ethane-1,2-dithiolate): Syntheses and Structures of
[Sn(edt)2Cl(\m-I)(\m3-I)(CuPPh3)3], [Sn(edt)2(\m-Br)2(\m3-Br)2(CuPPh3)4],
and [{Sn(edt)2}3(\m-OH)3Cu5(PPh3)8][PF6]2
;
_journal_name_full 'Inorganic Chemistry'
_journal_page_first 8796
_journal_page_last 8802
_journal_paper_doi 10.1021/ic9009515
_journal_volume 48
_journal_year 2009
_chemical_formula_sum 'C76 H68 Br4 Cu4 P4 S4 Sn'
_chemical_formula_weight 1925.91
_chemical_name_systematic
; 
 ? 
;
_space_group_IT_number 61
_symmetry_cell_setting orthorhombic
_symmetry_space_group_name_Hall '-P 2ac 2ab'
_symmetry_space_group_name_H-M 'P b c a'
_atom_sites_solution_hydrogens geom
_atom_sites_solution_primary direct
_atom_sites_solution_secondary difmap
_audit_creation_method SHELXL-97
_cell_angle_alpha 90.00
_cell_angle_beta 90.00
_cell_angle_gamma 90.00
_cell_formula_units_Z 4
_cell_length_a 19.8088(2)
_cell_length_b 19.3467(2)
_cell_length_c 20.2052(2)
_cell_measurement_reflns_used 8458
_cell_measurement_temperature 296(2)
_cell_measurement_theta_max 21.11
_cell_measurement_theta_min 2.33
_cell_volume 7743.34(14)
_computing_cell_refinement 'Bruker SMART'
_computing_data_collection 'Bruker SMART'
_computing_data_reduction 'Bruker SAINT'
_computing_molecular_graphics 'Bruker SHELXTL'
_computing_publication_material 'Bruker SHELXTL'
_computing_structure_refinement 'SHELXL-97 (Sheldrick, 1997)'
_computing_structure_solution 'SHELXS-97 (Sheldrick, 1990)'
_diffrn_ambient_temperature 296(2)
_diffrn_measured_fraction_theta_full 0.999
_diffrn_measured_fraction_theta_max 0.999
_diffrn_measurement_device_type 'CCD area detector'
_diffrn_measurement_method 'phi and omega scans'
_diffrn_radiation_monochromator graphite
_diffrn_radiation_source 'fine-focus sealed tube'
_diffrn_radiation_type MoK\a
_diffrn_radiation_wavelength 0.71073
_diffrn_reflns_av_R_equivalents 0.0628
_diffrn_reflns_av_sigmaI/netI 0.0534
_diffrn_reflns_limit_h_max 25
_diffrn_reflns_limit_h_min -23
_diffrn_reflns_limit_k_max 25
_diffrn_reflns_limit_k_min -25
_diffrn_reflns_limit_l_max 25
_diffrn_reflns_limit_l_min -26
_diffrn_reflns_number 61252
_diffrn_reflns_theta_full 27.47
_diffrn_reflns_theta_max 27.47
_diffrn_reflns_theta_min 1.78
_exptl_absorpt_coefficient_mu 3.694
_exptl_absorpt_correction_T_max 0.5560
_exptl_absorpt_correction_T_min 0.4586
_exptl_absorpt_correction_type multi-scan
_exptl_absorpt_process_details sadabs
_exptl_crystal_colour yellow
_exptl_crystal_density_diffrn 1.652
_exptl_crystal_density_method 'not measured'
_exptl_crystal_description block
_exptl_crystal_F_000 3816
_exptl_crystal_size_max 0.25
_exptl_crystal_size_mid 0.20
_exptl_crystal_size_min 0.18
_refine_diff_density_max 0.401
_refine_diff_density_min -0.325
_refine_diff_density_rms 0.070
_refine_ls_extinction_method none
_refine_ls_goodness_of_fit_ref 0.987
_refine_ls_hydrogen_treatment constr
_refine_ls_matrix_type full
_refine_ls_number_parameters 421
_refine_ls_number_reflns 8860
_refine_ls_number_restraints 0
_refine_ls_restrained_S_all 0.987
_refine_ls_R_factor_all 0.0583
_refine_ls_R_factor_gt 0.0369
_refine_ls_shift/su_max 0.001
_refine_ls_shift/su_mean 0.000
_refine_ls_structure_factor_coef Fsqd
_refine_ls_weighting_details 'calc w=1/[\s^2^(Fo^2^)+(0.0286P)^2^+1.4053P] where P=(Fo^2^+2Fc^2^)/3'
_refine_ls_weighting_scheme calc
_refine_ls_wR_factor_gt 0.0622
_refine_ls_wR_factor_ref 0.0768
_reflns_number_gt 4916
_reflns_number_total 8860
_reflns_threshold_expression >2sigma(I)
_cod_data_source_file ic9009515_si_001_2.cif
_cod_data_source_block Cpd2_pbca
_cod_depositor_comments
;
The following automatic conversions were performed:
'_symmetry_cell_setting' value 'Orthorhombic' changed to 'orthorhombic'
according to '/home/saulius/struct/CIF-dictionaries/cif_core.dic'
dictionary named 'cif_core.dic' version 2.4.1 from 2010-06-29.

Automatic conversion script
Id: cif_fix_enum 1527 2010-12-29 10:47:43Z saulius 
;
_cod_database_code 4303155

loop_
_symmetry_equiv_pos_as_xyz
'x, y, z'
'-x+1/2, -y, z+1/2'
'-x, y+1/2, -z+1/2'
'x+1/2, -y+1/2, -z'
'-x, -y, -z'
'x-1/2, y, -z-1/2'
'x, -y-1/2, z-1/2'
'-x-1/2, y-1/2, z'

loop_
_atom_site_label
_atom_site_type_symbol
_atom_site_fract_x
_atom_site_fract_y
_atom_site_fract_z
_atom_site_U_iso_or_equiv
_atom_site_adp_type
_atom_site_occupancy
_atom_site_symmetry_multiplicity
_atom_site_calc_flag
_atom_site_refinement_flags
_atom_site_disorder_assembly
_atom_site_disorder_group
Sn1 Sn 0.0000 0.0000 1.0000 0.04888(10) Uani 1 2 d S . .
Cu1 Cu -0.00154(2) -0.16146(2) 1.08320(2) 0.06042(14) Uani 1 1 d . . .
Cu2 Cu -0.11566(2) -0.04266(2) 1.13294(2) 0.06686(15) Uani 1 1 d . . .
Br1 Br -0.096073(18) -0.106566(18) 1.006679(18) 0.05618(11) Uani 1 1 d . . .
Br2 Br -0.04025(2) -0.12068(2) 1.192857(18) 0.07215(14) Uani 1 1 d . . .
S1 S 0.07695(5) -0.07246(5) 1.06645(5) 0.0555(2) Uani 1 1 d . . .
S2 S -0.05182(5) 0.05106(5) 1.10232(4) 0.0588(3) Uani 1 1 d . . .
P1 P 0.03367(5) -0.26905(5) 1.07005(5) 0.0516(2) Uani 1 1 d . . .
P2 P -0.22488(5) -0.04429(5) 1.15670(5) 0.0570(3) Uani 1 1 d . . .
C1 C 0.13779(19) -0.09025(19) 1.0017(2) 0.0693(11) Uani 1 1 d . . .
H1A H 0.1635 -0.0486 0.9931 0.083 Uiso 1 1 calc R . .
H1B H 0.1690 -0.1253 1.0173 0.083 Uiso 1 1 calc R . .
C2 C -0.1068(2) 0.11443(18) 1.0617(2) 0.0726(12) Uani 1 1 d . . .
H2A H -0.1427 0.1269 1.0920 0.087 Uiso 1 1 calc R . .
H2B H -0.0807 0.1558 1.0528 0.087 Uiso 1 1 calc R . .
C11 C 0.01352(19) -0.32892(18) 1.13667(18) 0.0566(10) Uani 1 1 d . . .
C12 C 0.0529(2) -0.3860(2) 1.1523(2) 0.0764(12) Uani 1 1 d . . .
H12 H 0.0931 -0.3940 1.1298 0.092 Uiso 1 1 calc R . .
C13 C 0.0321(3) -0.4310(2) 1.2017(2) 0.0941(15) Uani 1 1 d . . .
H13 H 0.0584 -0.4693 1.2117 0.113 Uiso 1 1 calc R . .
C14 C -0.0262(3) -0.4199(3) 1.2357(2) 0.1021(18) Uani 1 1 d . . .
H14 H -0.0396 -0.4505 1.2687 0.122 Uiso 1 1 calc R . .
C15 C -0.0649(3) -0.3635(3) 1.2209(2) 0.1006(16) Uani 1 1 d . . .
H15 H -0.1050 -0.3558 1.2437 0.121 Uiso 1 1 calc R . .
C16 C -0.0448(2) -0.3181(2) 1.1724(2) 0.0755(12) Uani 1 1 d . . .
H16 H -0.0711 -0.2793 1.1635 0.091 Uiso 1 1 calc R . .
C21 C 0.12552(19) -0.26438(17) 1.07030(19) 0.0544(9) Uani 1 1 d . . .
C22 C 0.1561(2) -0.23199(19) 1.1235(2) 0.0688(11) Uani 1 1 d . . .
H22 H 0.1301 -0.2181 1.1594 0.083 Uiso 1 1 calc R . .
C23 C 0.2252(3) -0.2201(2) 1.1235(3) 0.0868(14) Uani 1 1 d . . .
H23 H 0.2454 -0.1988 1.1598 0.104 Uiso 1 1 calc R . .
C24 C 0.2640(3) -0.2396(2) 1.0702(3) 0.0943(15) Uani 1 1 d . . .
H24 H 0.3102 -0.2312 1.0702 0.113 Uiso 1 1 calc R . .
C25 C 0.2344(2) -0.2710(2) 1.0176(3) 0.0857(13) Uani 1 1 d . . .
H25 H 0.2605 -0.2841 0.9815 0.103 Uiso 1 1 calc R . .
C26 C 0.1660(2) -0.28370(19) 1.0174(2) 0.0682(11) Uani 1 1 d . . .
H26 H 0.1466 -0.3056 0.9812 0.082 Uiso 1 1 calc R . .
C31 C 0.01229(17) -0.31640(19) 0.99454(17) 0.0522(9) Uani 1 1 d . . .
C32 C 0.0298(2) -0.3857(2) 0.98468(19) 0.0664(11) Uani 1 1 d . . .
H32 H 0.0521 -0.4100 1.0179 0.080 Uiso 1 1 calc R . .
C33 C 0.0143(2) -0.4180(2) 0.9263(2) 0.0778(12) Uani 1 1 d . . .
H33 H 0.0263 -0.4640 0.9199 0.093 Uiso 1 1 calc R . .
C34 C -0.0189(2) -0.3830(3) 0.8774(2) 0.0832(13) Uani 1 1 d . . .
H34 H -0.0292 -0.4051 0.8378 0.100 Uiso 1 1 calc R . .
C35 C -0.0370(2) -0.3156(2) 0.8864(2) 0.0781(12) Uani 1 1 d . . .
H35 H -0.0597 -0.2920 0.8530 0.094 Uiso 1 1 calc R . .
C36 C -0.02163(18) -0.2824(2) 0.94464(18) 0.0622(10) Uani 1 1 d . . .
H36 H -0.0343 -0.2365 0.9505 0.075 Uiso 1 1 calc R . .
C41 C -0.2650(2) -0.12847(18) 1.16683(18) 0.0615(10) Uani 1 1 d . . .
C42 C -0.2250(2) -0.1848(2) 1.1783(2) 0.0857(13) Uani 1 1 d . . .
H42 H -0.1783 -0.1799 1.1790 0.103 Uiso 1 1 calc R . .
C43 C -0.2541(3) -0.2498(2) 1.1892(2) 0.1038(17) Uani 1 1 d . . .
H43 H -0.2269 -0.2880 1.1973 0.125 Uiso 1 1 calc R . .
C44 C -0.3222(3) -0.2566(2) 1.1878(2) 0.1024(18) Uani 1 1 d . . .
H44 H -0.3415 -0.2996 1.1954 0.123 Uiso 1 1 calc R . .
C45 C -0.3623(3) -0.2019(3) 1.1756(2) 0.1017(17) Uani 1 1 d . . .
H45 H -0.4089 -0.2073 1.1746 0.122 Uiso 1 1 calc R . .
C46 C -0.3340(2) -0.1376(2) 1.1647(2) 0.0873(14) Uani 1 1 d . . .
H46 H -0.3618 -0.1001 1.1559 0.105 Uiso 1 1 calc R . .
C51 C -0.24568(18) 0.00272(18) 1.23208(17) 0.0539(9) Uani 1 1 d . . .
C52 C -0.2981(2) -0.0124(2) 1.2746(2) 0.0820(13) Uani 1 1 d . . .
H52 H -0.3238 -0.0520 1.2676 0.098 Uiso 1 1 calc R . .
C53 C -0.3130(3) 0.0306(3) 1.3276(2) 0.0980(16) Uani 1 1 d . . .
H53 H -0.3487 0.0193 1.3554 0.118 Uiso 1 1 calc R . .
C54 C -0.2769(2) 0.0884(2) 1.3396(2) 0.0758(12) Uani 1 1 d . . .
H54 H -0.2875 0.1170 1.3751 0.091 Uiso 1 1 calc R . .
C55 C -0.2248(2) 0.1038(2) 1.2989(2) 0.0798(13) Uani 1 1 d . . .
H55 H -0.1992 0.1433 1.3065 0.096 Uiso 1 1 calc R . .
C56 C -0.2091(2) 0.0614(2) 1.2461(2) 0.0705(11) Uani 1 1 d . . .
H56 H -0.1727 0.0729 1.2192 0.085 Uiso 1 1 calc R . .
C61 C -0.27689(17) -0.00260(18) 1.09362(18) 0.0554(9) Uani 1 1 d . . .
C62 C -0.3090(2) 0.0590(2) 1.1030(2) 0.0903(14) Uani 1 1 d . . .
H62 H -0.3091 0.0792 1.1447 0.108 Uiso 1 1 calc R . .
C63 C -0.3415(3) 0.0917(3) 1.0512(3) 0.121(2) Uani 1 1 d . . .
H63 H -0.3623 0.1341 1.0582 0.145 Uiso 1 1 calc R . .
C64 C -0.3433(2) 0.0627(3) 0.9907(3) 0.0943(15) Uani 1 1 d . . .
H64 H -0.3659 0.0849 0.9563 0.113 Uiso 1 1 calc R . .
C65 C -0.3125(2) 0.0016(3) 0.9797(2) 0.0782(13) Uani 1 1 d . . .
H65 H -0.3138 -0.0184 0.9378 0.094 Uiso 1 1 calc R . .
C66 C -0.27894(19) -0.0311(2) 1.0309(2) 0.0693(11) Uani 1 1 d . . .
H66 H -0.2574 -0.0730 1.0230 0.083 Uiso 1 1 calc R . .

loop_
_atom_site_aniso_label
_atom_site_aniso_U_11
_atom_site_aniso_U_22
_atom_site_aniso_U_33
_atom_site_aniso_U_23
_atom_site_aniso_U_13
_atom_site_aniso_U_12
Sn1 0.0574(2) 0.04646(19) 0.04282(19) -0.00233(16) -0.00598(16) 0.00990(17)
Cu1 0.0735(3) 0.0472(3) 0.0606(3) 0.0005(2) 0.0024(2) 0.0067(2)
Cu2 0.0699(3) 0.0594(3) 0.0713(3) 0.0081(2) 0.0029(2) 0.0090(3)
Br1 0.0592(2) 0.0479(2) 0.0615(2) -0.00056(17) -0.01059(18) 0.00044(18)
Br2 0.0981(3) 0.0747(3) 0.0436(2) 0.00197(19) -0.0048(2) 0.0246(2)
S1 0.0589(6) 0.0473(5) 0.0603(6) 0.0056(4) -0.0153(5) 0.0023(5)
S2 0.0743(7) 0.0520(6) 0.0500(6) -0.0096(4) 0.0029(5) 0.0008(5)
P1 0.0628(7) 0.0427(5) 0.0495(6) 0.0014(4) -0.0036(5) 0.0032(5)
P2 0.0657(7) 0.0435(5) 0.0620(6) 0.0052(5) -0.0028(5) -0.0001(5)
C1 0.057(3) 0.056(2) 0.095(3) 0.021(2) 0.003(2) 0.012(2)
C2 0.089(3) 0.048(2) 0.081(3) 0.006(2) 0.031(2) 0.019(2)
C11 0.068(3) 0.046(2) 0.056(2) 0.0045(18) -0.009(2) -0.0049(19)
C12 0.089(3) 0.062(3) 0.078(3) 0.019(2) -0.009(2) -0.001(2)
C13 0.117(4) 0.069(3) 0.096(4) 0.032(3) -0.038(3) -0.019(3)
C14 0.109(4) 0.122(5) 0.075(4) 0.047(3) -0.025(3) -0.044(4)
C15 0.097(4) 0.127(4) 0.079(4) 0.034(3) 0.002(3) -0.019(3)
C16 0.084(3) 0.081(3) 0.062(3) 0.016(2) 0.002(2) -0.004(3)
C21 0.064(3) 0.0366(19) 0.063(3) 0.0083(18) -0.009(2) 0.0020(18)
C22 0.077(3) 0.062(3) 0.067(3) 0.009(2) -0.018(2) -0.005(2)
C23 0.098(4) 0.072(3) 0.090(4) 0.020(3) -0.039(3) -0.016(3)
C24 0.069(4) 0.080(3) 0.134(5) 0.026(3) -0.015(4) -0.005(3)
C25 0.069(4) 0.079(3) 0.109(4) 0.005(3) 0.010(3) 0.004(3)
C26 0.063(3) 0.057(2) 0.084(3) -0.001(2) -0.001(2) 0.001(2)
C31 0.053(2) 0.054(2) 0.050(2) -0.0006(18) -0.0001(17) -0.0037(18)
C32 0.081(3) 0.054(2) 0.064(3) -0.006(2) -0.001(2) -0.002(2)
C33 0.102(4) 0.064(3) 0.068(3) -0.017(2) 0.007(3) -0.008(2)
C34 0.097(4) 0.099(4) 0.054(3) -0.017(3) 0.006(2) -0.025(3)
C35 0.089(3) 0.095(4) 0.050(3) 0.003(2) -0.007(2) -0.008(3)
C36 0.070(3) 0.063(2) 0.054(3) 0.006(2) -0.002(2) 0.004(2)
C41 0.083(3) 0.044(2) 0.058(2) 0.0029(18) -0.009(2) 0.000(2)
C42 0.104(4) 0.053(3) 0.100(4) 0.004(2) 0.008(3) 0.006(3)
C43 0.141(5) 0.052(3) 0.119(4) 0.009(3) -0.002(4) 0.007(3)
C44 0.157(6) 0.053(3) 0.097(4) 0.004(3) -0.037(4) -0.027(4)
C45 0.112(4) 0.085(4) 0.109(4) 0.022(3) -0.040(3) -0.043(3)
C46 0.093(4) 0.062(3) 0.106(4) 0.016(2) -0.036(3) -0.019(3)
C51 0.060(3) 0.046(2) 0.056(2) 0.0061(18) -0.0049(19) -0.0058(19)
C52 0.093(3) 0.069(3) 0.084(3) 0.003(3) 0.017(3) -0.031(3)
C53 0.120(4) 0.104(4) 0.070(3) 0.006(3) 0.036(3) -0.017(3)
C54 0.101(4) 0.071(3) 0.055(3) -0.004(2) 0.005(3) -0.003(3)
C55 0.091(4) 0.068(3) 0.080(3) -0.017(3) -0.005(3) -0.014(3)
C56 0.075(3) 0.066(3) 0.071(3) -0.004(2) 0.009(2) -0.015(2)
C61 0.057(2) 0.051(2) 0.059(2) 0.0028(19) 0.0050(19) 0.0019(19)
C62 0.114(4) 0.093(3) 0.064(3) -0.002(3) -0.006(3) 0.045(3)
C63 0.164(6) 0.111(4) 0.089(4) -0.002(3) -0.020(4) 0.074(4)
C64 0.087(4) 0.115(4) 0.081(4) 0.025(3) -0.014(3) 0.019(3)
C65 0.079(3) 0.096(4) 0.060(3) 0.002(3) -0.013(2) -0.011(3)
C66 0.074(3) 0.061(3) 0.073(3) -0.002(2) -0.004(2) -0.002(2)

loop_
_atom_type_symbol
_atom_type_description
_atom_type_scat_dispersion_real
_atom_type_scat_dispersion_imag
_atom_type_scat_source
C C 0.0033 0.0016 'International Tables Vol C Tables 4.2.6.8 and 6.1.1.4'
H H 0.0000 0.0000 'International Tables Vol C Tables 4.2.6.8 and 6.1.1.4'
P P 0.1023 0.0942 'International Tables Vol C Tables 4.2.6.8 and 6.1.1.4'
S S 0.1246 0.1234 'International Tables Vol C Tables 4.2.6.8 and 6.1.1.4'
Cu Cu 0.3201 1.2651 'International Tables Vol C Tables 4.2.6.8 and 6.1.1.4'
Sn Sn -0.6537 1.4246 'International Tables Vol C Tables 4.2.6.8 and 6.1.1.4'
Br Br -0.2901 2.4595 'International Tables Vol C Tables 4.2.6.8 and 6.1.1.4'

loop_
_geom_angle_atom_site_label_1
_geom_angle_atom_site_label_2
_geom_angle_atom_site_label_3
_geom_angle
_geom_angle_site_symmetry_1
_geom_angle_site_symmetry_3
_geom_angle_publ_flag
S1 Sn1 S1 180.00(4) 5_557 . ?
S1 Sn1 S2 88.39(3) 5_557 . ?
S1 Sn1 S2 91.61(3) . . ?
S1 Sn1 S2 91.61(3) 5_557 5_557 ?
S1 Sn1 S2 88.39(3) . 5_557 ?
S2 Sn1 S2 180.00(2) . 5_557 ?
S1 Sn1 Br1 88.59(2) 5_557 5_557 ?
S1 Sn1 Br1 91.41(2) . 5_557 ?
S2 Sn1 Br1 91.59(2) . 5_557 ?
S2 Sn1 Br1 88.41(2) 5_557 5_557 ?
S1 Sn1 Br1 91.41(2) 5_557 . ?
S1 Sn1 Br1 88.59(2) . . ?
S2 Sn1 Br1 88.41(2) . . ?
S2 Sn1 Br1 91.59(2) 5_557 . ?
Br1 Sn1 Br1 180.000(15) 5_557 . ?
P1 Cu1 S1 117.70(4) . . ?
P1 Cu1 Br2 120.37(3) . . ?
S1 Cu1 Br2 95.77(3) . . ?
P1 Cu1 Br1 122.00(3) . . ?
S1 Cu1 Br1 95.17(3) . . ?
Br2 Cu1 Br1 100.118(19) . . ?
P2 Cu2 S2 127.40(4) . . ?
P2 Cu2 Br2 118.71(3) . . ?
S2 Cu2 Br2 106.53(3) . . ?
P2 Cu2 Br1 108.62(3) . . ?
S2 Cu2 Br1 91.51(3) . . ?
Br2 Cu2 Br1 95.273(19) . . ?
Cu1 Br1 Sn1 80.994(14) . . ?
Cu1 Br1 Cu2 75.454(16) . . ?
Sn1 Br1 Cu2 79.486(13) . . ?
Cu2 Br2 Cu1 86.719(19) . . ?
C1 S1 Cu1 113.95(13) . . ?
C1 S1 Sn1 97.24(12) . . ?
Cu1 S1 Sn1 94.94(3) . . ?
C2 S2 Cu2 108.76(14) . . ?
C2 S2 Sn1 97.87(13) . . ?
Cu2 S2 Sn1 97.84(3) . . ?
C11 P1 C21 104.39(17) . . ?
C11 P1 C31 104.33(16) . . ?
C21 P1 C31 104.97(17) . . ?
C11 P1 Cu1 116.17(13) . . ?
C21 P1 Cu1 105.54(11) . . ?
C31 P1 Cu1 119.91(12) . . ?
C51 P2 C41 104.69(17) . . ?
C51 P2 C61 103.62(16) . . ?
C41 P2 C61 103.12(17) . . ?
C51 P2 Cu2 113.26(12) . . ?
C41 P2 Cu2 117.53(14) . . ?
C61 P2 Cu2 113.15(12) . . ?
C2 C1 S1 113.9(3) 5_557 . ?
C2 C1 H1A 108.8 5_557 . ?
S1 C1 H1A 108.8 . . ?
C2 C1 H1B 108.8 5_557 . ?
S1 C1 H1B 108.8 . . ?
H1A C1 H1B 107.7 . . ?
C1 C2 S2 114.7(3) 5_557 . ?
C1 C2 H2A 108.6 5_557 . ?
S2 C2 H2A 108.6 . . ?
C1 C2 H2B 108.6 5_557 . ?
S2 C2 H2B 108.6 . . ?
H2A C2 H2B 107.6 . . ?
C16 C11 C12 118.2(4) . . ?
C16 C11 P1 118.3(3) . . ?
C12 C11 P1 123.5(3) . . ?
C13 C12 C11 119.7(4) . . ?
C13 C12 H12 120.1 . . ?
C11 C12 H12 120.1 . . ?
C14 C13 C12 121.1(5) . . ?
C14 C13 H13 119.4 . . ?
C12 C13 H13 119.4 . . ?
C13 C14 C15 119.4(5) . . ?
C13 C14 H14 120.3 . . ?
C15 C14 H14 120.3 . . ?
C14 C15 C16 120.2(5) . . ?
C14 C15 H15 119.9 . . ?
C16 C15 H15 119.9 . . ?
C15 C16 C11 121.2(4) . . ?
C15 C16 H16 119.4 . . ?
C11 C16 H16 119.4 . . ?
C22 C21 C26 117.9(4) . . ?
C22 C21 P1 117.5(3) . . ?
C26 C21 P1 124.2(3) . . ?
C21 C22 C23 120.5(4) . . ?
C21 C22 H22 119.7 . . ?
C23 C22 H22 119.7 . . ?
C24 C23 C22 120.3(4) . . ?
C24 C23 H23 119.9 . . ?
C22 C23 H23 119.9 . . ?
C25 C24 C23 119.7(5) . . ?
C25 C24 H24 120.1 . . ?
C23 C24 H24 120.1 . . ?
C24 C25 C26 120.4(5) . . ?
C24 C25 H25 119.8 . . ?
C26 C25 H25 119.8 . . ?
C25 C26 C21 121.3(4) . . ?
C25 C26 H26 119.4 . . ?
C21 C26 H26 119.4 . . ?
C36 C31 C32 118.3(3) . . ?
C36 C31 P1 119.0(3) . . ?
C32 C31 P1 122.8(3) . . ?
C33 C32 C31 120.3(4) . . ?
C33 C32 H32 119.9 . . ?
C31 C32 H32 119.9 . . ?
C34 C33 C32 120.3(4) . . ?
C34 C33 H33 119.8 . . ?
C32 C33 H33 119.8 . . ?
C35 C34 C33 120.2(4) . . ?
C35 C34 H34 119.9 . . ?
C33 C34 H34 119.9 . . ?
C34 C35 C36 120.2(4) . . ?
C34 C35 H35 119.9 . . ?
C36 C35 H35 119.9 . . ?
C35 C36 C31 120.8(4) . . ?
C35 C36 H36 119.6 . . ?
C31 C36 H36 119.6 . . ?
C42 C41 C46 118.5(4) . . ?
C42 C41 P2 118.6(3) . . ?
C46 C41 P2 122.9(3) . . ?
C41 C42 C43 120.3(5) . . ?
C41 C42 H42 119.8 . . ?
C43 C42 H42 119.8 . . ?
C44 C43 C42 119.5(5) . . ?
C44 C43 H43 120.2 . . ?
C42 C43 H43 120.2 . . ?
C45 C44 C43 121.0(5) . . ?
C45 C44 H44 119.5 . . ?
C43 C44 H44 119.5 . . ?
C44 C45 C46 119.9(5) . . ?
C44 C45 H45 120.1 . . ?
C46 C45 H45 120.1 . . ?
C41 C46 C45 120.8(4) . . ?
C41 C46 H46 119.6 . . ?
C45 C46 H46 119.6 . . ?
C56 C51 C52 116.3(4) . . ?
C56 C51 P2 117.7(3) . . ?
C52 C51 P2 125.8(3) . . ?
C51 C52 C53 120.9(4) . . ?
C51 C52 H52 119.6 . . ?
C53 C52 H52 119.6 . . ?
C54 C53 C52 121.5(4) . . ?
C54 C53 H53 119.2 . . ?
C52 C53 H53 119.2 . . ?
C53 C54 C55 118.4(4) . . ?
C53 C54 H54 120.8 . . ?
C55 C54 H54 120.8 . . ?
C54 C55 C56 120.8(4) . . ?
C54 C55 H55 119.6 . . ?
C56 C55 H55 119.6 . . ?
C51 C56 C55 122.0(4) . . ?
C51 C56 H56 119.0 . . ?
C55 C56 H56 119.0 . . ?
C62 C61 C66 117.5(4) . . ?
C62 C61 P2 123.5(3) . . ?
C66 C61 P2 118.7(3) . . ?
C61 C62 C63 120.8(4) . . ?
C61 C62 H62 119.6 . . ?
C63 C62 H62 119.6 . . ?
C64 C63 C62 120.7(5) . . ?
C64 C63 H63 119.7 . . ?
C62 C63 H63 119.7 . . ?
C63 C64 C65 120.2(4) . . ?
C63 C64 H64 119.9 . . ?
C65 C64 H64 119.9 . . ?
C64 C65 C66 119.7(4) . . ?
C64 C65 H65 120.1 . . ?
C66 C65 H65 120.1 . . ?
C65 C66 C61 121.1(4) . . ?
C65 C66 H66 119.4 . . ?
C61 C66 H66 119.4 . . ?

loop_
_geom_bond_atom_site_label_1
_geom_bond_atom_site_label_2
_geom_bond_distance
_geom_bond_site_symmetry_2
_geom_bond_publ_flag
Sn1 S1 2.4681(9) 5_557 ?
Sn1 S1 2.4681(9) . ?
Sn1 S2 2.5106(9) . ?
Sn1 S2 2.5106(9) 5_557 ?
Sn1 Br1 2.8090(4) 5_557 ?
Sn1 Br1 2.8090(4) . ?
Cu1 P1 2.2113(10) . ?
Cu1 S1 2.3444(10) . ?
Cu1 Br2 2.4737(6) . ?
Cu1 Br1 2.6505(6) . ?
Cu2 P2 2.2164(11) . ?
Cu2 S2 2.2955(10) . ?
Cu2 Br2 2.4445(6) . ?
Cu2 Br1 2.8613(6) . ?
S1 C1 1.811(4) . ?
S2 C2 1.834(4) . ?
P1 C11 1.820(4) . ?
P1 C21 1.822(4) . ?
P1 C31 1.829(4) . ?
P2 C51 1.821(4) . ?
P2 C41 1.824(4) . ?
P2 C61 1.827(4) . ?
C1 C2 1.495(5) 5_557 ?
C1 H1A 0.9700 . ?
C1 H1B 0.9700 . ?
C2 C1 1.495(5) 5_557 ?
C2 H2A 0.9700 . ?
C2 H2B 0.9700 . ?
C11 C16 1.379(5) . ?
C11 C12 1.388(5) . ?
C12 C13 1.386(6) . ?
C12 H12 0.9300 . ?
C13 C14 1.361(6) . ?
C13 H13 0.9300 . ?
C14 C15 1.367(7) . ?
C14 H14 0.9300 . ?
C15 C16 1.375(5) . ?
C15 H15 0.9300 . ?
C16 H16 0.9300 . ?
C21 C22 1.383(5) . ?
C21 C26 1.387(5) . ?
C22 C23 1.389(5) . ?
C22 H22 0.9300 . ?
C23 C24 1.376(6) . ?
C23 H23 0.9300 . ?
C24 C25 1.357(6) . ?
C24 H24 0.9300 . ?
C25 C26 1.377(5) . ?
C25 H25 0.9300 . ?
C26 H26 0.9300 . ?
C31 C36 1.378(5) . ?
C31 C32 1.399(5) . ?
C32 C33 1.370(5) . ?
C32 H32 0.9300 . ?
C33 C34 1.367(6) . ?
C33 H33 0.9300 . ?
C34 C35 1.364(5) . ?
C34 H34 0.9300 . ?
C35 C36 1.374(5) . ?
C35 H35 0.9300 . ?
C36 H36 0.9300 . ?
C41 C42 1.366(5) . ?
C41 C46 1.379(5) . ?
C42 C43 1.400(6) . ?
C42 H42 0.9300 . ?
C43 C44 1.356(6) . ?
C43 H43 0.9300 . ?
C44 C45 1.345(6) . ?
C44 H44 0.9300 . ?
C45 C46 1.381(5) . ?
C45 H45 0.9300 . ?
C46 H46 0.9300 . ?
C51 C56 1.377(5) . ?
C51 C52 1.379(5) . ?
C52 C53 1.388(6) . ?
C52 H52 0.9300 . ?
C53 C54 1.350(6) . ?
C53 H53 0.9300 . ?
C54 C55 1.354(5) . ?
C54 H54 0.9300 . ?
C55 C56 1.380(5) . ?
C55 H55 0.9300 . ?
C56 H56 0.9300 . ?
C61 C62 1.364(5) . ?
C61 C66 1.383(5) . ?
C62 C63 1.382(6) . ?
C62 H62 0.9300 . ?
C63 C64 1.345(6) . ?
C63 H63 0.9300 . ?
C64 C65 1.349(6) . ?
C64 H64 0.9300 . ?
C65 C66 1.383(5) . ?
C65 H65 0.9300 . ?
C66 H66 0.9300 . ?
